data_1541946
loop_
_publ_author_name
'Assoud, A.'
'Wickleder, C.'
'Meyer, G.'

_publ_section_title
;
 Ba2 Co Cl6: Synthese, Kristallstruktur und spektroskopische Eigenschaften
;
_journal_name_full 'Zeitschrift fuer Anorganische und Allgemeine Chemie'
_journal_page_first 2103
_journal_page_last 2106
_journal_volume 626
_journal_year 2000
_chemical_formula_sum 'Ba4 Cl12 Co2'
_chemical_name_systematic 'Ba4 (Co2 Cl10) Cl2'
_space_group_IT_number 14
_symmetry_space_group_name_Hall '-P 2yn'
_symmetry_space_group_name_H-M 'P 1 21/n 1'
_cell_angle_alpha 90
_cell_angle_beta 90.22
_cell_angle_gamma 90
_cell_formula_units_Z 2
_cell_length_a 9.141
_cell_length_b 8.114
_cell_length_c 12.797
_cell_volume 949.147
_citation_journal_id_ASTM ZAACAB
_cod_data_source_file Assoud_ZAACAB_2000_241.cif
_cod_data_source_block Ba4Cl12Co2
_cod_original_cell_volume 949.1475
_cod_original_sg_symbol_Hall '-P 2ybc (x-z,y,z)'
_cod_database_code 1541946

loop_
_symmetry_equiv_pos_as_xyz
x,y,z
-x+1/2,y+1/2,-z+1/2
-x,-y,-z
x-1/2,-y-1/2,z-1/2

loop_
_atom_site_label
_atom_site_type_symbol
_atom_site_fract_x
_atom_site_fract_y
_atom_site_fract_z
_atom_site_occupancy
_atom_site_U_iso_or_equiv
Cl6 Cl-1 0.6764 0.9243 0.4615 1 0.0
Cl5 Cl-1 0.6941 0.0786 0.2049 1 0.0
Cl1 Cl-1 0.5565 0.3519 0.4261 1 0.0
Cl4 Cl-1 0.8222 0.5695 0.5707 1 0.0
Cl2 Cl-1 0.9222 0.1018 0.6355 1 0.0
Ba1 Ba+2 0.88 0.2201 0.406 1 0.0
Co1 Co+2 0.6306 0.6435 0.4301 1 0.0
Cl3 Cl-1 0.06 0.2306 0.1969 1 0.0
Ba2 Ba+2 0.3641 0.1072 0.2951 1 0.0
